data_7125324
loop_
_publ_author_name
'Drover, Marcus W.'
'Nagata, Koichi'
'Peters, Jonas C.'

_publ_section_title
;
 Fusing triphenylphosphine with tetraphenylborate: introducing the
 9-phosphatriptycene-10-phenylborate (PTB) anion.
;
_journal_issue 57
_journal_name_full 'Chemical communications (Cambridge, England)'
_journal_page_first 7916
_journal_page_last 7919
_journal_paper_doi 10.1039/c8cc04321c
_journal_volume 54
_journal_year 2018
_chemical_formula_moiety 'C24 H17 B P Se, C8 H16 N'
_chemical_formula_sum 'C32 H33 B N P Se'
_chemical_formula_weight 552.33
_chemical_name_systematic '5-azoniaspiro[4.4]nonane 10-phenyl-9-phosphatriptycene-10-borate selenide'
_space_group_crystal_system orthorhombic
_space_group_IT_number 29
_space_group_name_Hall 'P 2c -2ac'
_space_group_name_H-M_alt 'P c a 21'
_atom_sites_solution_hydrogens geom
_atom_sites_solution_primary direct
_audit_creation_date 2018-02-13
_audit_creation_method
;
Olex2 1.2
(compiled Aug 10 2017 17:28:52 for OlexSys, GUI svn.r5381)
;
_audit_update_record
;
2018-02-16 deposited with the CCDC.
2018-06-22 downloaded from the CCDC.
;
_cell_angle_alpha 90
_cell_angle_beta 90
_cell_angle_gamma 90
_cell_formula_units_Z 8
_cell_length_a 17.601(3)
_cell_length_b 17.365(2)
_cell_length_c 17.358(2)
_cell_measurement_reflns_used 9053
_cell_measurement_temperature 100(2)
_cell_measurement_theta_max 33.993
_cell_measurement_theta_min 2.314
_cell_volume 5305.3(13)
_computing_cell_refinement 'SAINT v8.37A (Bruker, 2015)'
_computing_data_reduction 'SAINT v8.37A (Bruker, 2015)'
_computing_molecular_graphics 'Olex2 (Dolomanov et al., 2009)'
_computing_publication_material 'Olex2 (Dolomanov et al., 2009)'
_computing_structure_refinement 'ShelXL (Sheldrick, 2015)'
_computing_structure_solution 'SIR2004 (Burla et al., 2007)'
_diffrn_ambient_temperature 100(2)
_diffrn_measured_fraction_theta_full 0.999
_diffrn_measured_fraction_theta_max 0.995
_diffrn_measurement_device_type 'Bruker AXS D8 Venture Kappa'
_diffrn_radiation_type MoK\a
_diffrn_radiation_wavelength 0.71073
_diffrn_reflns_av_R_equivalents 0.1514
_diffrn_reflns_av_unetI/netI 0.0685
_diffrn_reflns_Laue_measured_fraction_full 0.999
_diffrn_reflns_Laue_measured_fraction_max 0.995
_diffrn_reflns_limit_h_max 26
_diffrn_reflns_limit_h_min -27
_diffrn_reflns_limit_k_max 27
_diffrn_reflns_limit_k_min -27
_diffrn_reflns_limit_l_max 26
_diffrn_reflns_limit_l_min -27
_diffrn_reflns_number 198273
_diffrn_reflns_point_group_measured_fraction_full 1.000
_diffrn_reflns_point_group_measured_fraction_max 0.995
_diffrn_reflns_theta_full 25.242
_diffrn_reflns_theta_max 34.404
_diffrn_reflns_theta_min 2.314
_exptl_absorpt_coefficient_mu 1.498
_exptl_absorpt_correction_T_max 1.0000
_exptl_absorpt_correction_T_min 0.8510
_exptl_absorpt_correction_type multi-scan
_exptl_absorpt_process_details
;
SADABS-2016/2 (Bruker,2016) was used for absorption correction.
wR2(int) was 0.0780 before and 0.0625 after correction.
The Ratio of minimum to maximum transmission is 0.8510.
The \l/2 correction factor is Not present.
;
_exptl_crystal_colour 'clear colourless'
_exptl_crystal_colour_lustre clear
_exptl_crystal_colour_primary colourless
_exptl_crystal_density_diffrn 1.383
_exptl_crystal_description block
_exptl_crystal_F_000 2288
_exptl_crystal_size_max 0.15
_exptl_crystal_size_mid 0.14
_exptl_crystal_size_min 0.057
_refine_diff_density_max 1.414
_refine_diff_density_min -0.719
_refine_diff_density_rms 0.096
_refine_ls_abs_structure_details
;
 Flack x determined using 7530 quotients [(I+)-(I-)]/[(I+)+(I-)]
 (Parsons, Flack and Wagner, Acta Cryst. B69 (2013) 249-259).
;
_refine_ls_abs_structure_Flack 0.004(5)
_refine_ls_extinction_method none
_refine_ls_goodness_of_fit_ref 1.024
_refine_ls_hydrogen_treatment constr
_refine_ls_matrix_type full
_refine_ls_number_parameters 650
_refine_ls_number_reflns 22073
_refine_ls_number_restraints 1
_refine_ls_restrained_S_all 1.024
_refine_ls_R_factor_all 0.0588
_refine_ls_R_factor_gt 0.0453
_refine_ls_shift/su_max 0.000
_refine_ls_shift/su_mean 0.000
_refine_ls_structure_factor_coef Fsqd
_refine_ls_weighting_details 'w=1/[\s^2^(Fo^2^)+(0.0642P)^2^] where P=(Fo^2^+2Fc^2^)/3'
_refine_ls_weighting_scheme calc
_refine_ls_wR_factor_gt 0.1086
_refine_ls_wR_factor_ref 0.1133
_reflns_Friedel_coverage 0.946
_reflns_Friedel_fraction_full 1.000
_reflns_Friedel_fraction_max 0.995
_reflns_number_gt 18763
_reflns_number_total 22073
_reflns_threshold_expression 'I > 2\s(I)'
_cod_data_source_file c8cc04321c2.cif
_cod_data_source_block v18066
_cod_database_code 7125324
_shelx_shelxl_version_number 2016/6
_shelx_space_group_comment
;
The symmetry employed for this shelxl refinement is uniquely defined
by the following loop, which should always be used as a source of
symmetry information in preference to the above space-group names.
They are only intended as comments.
;
_shelx_estimated_absorpt_t_max 0.919
_shelx_estimated_absorpt_t_min 0.807
_olex2_refinement_description
;
1. Twinned data refinement
 Scales: 0.419(6)
 0.581(6)
2. Fixed Uiso
 At 1.2 times of:
  All C(H) groups, All C(H,H) groups
3.a Secondary CH2 refined with riding coordinates:
 C25(H25A,H25B), C26(H26A,H26B), C27(H27A,H27B), C28(H28A,H28B), C29(H29A,
 H29B), C30(H30A,H30B), C31(H31A,H31B), C32(H32A,H32B), C57(H57A,H57B),
 C58(H58A,H58B), C59(H59A,H59B), C60(H60A,H60B), C61(H61A,H61B), C62(H62A,H62B),
  C63(H63A,H63B), C64(H64A,H64B)
3.b Aromatic/amide H refined with riding coordinates:
 C7(H7), C8(H8), C9(H9), C10(H10), C11(H11), C12(H12), C13(H13), C14(H14),
 C15(H15), C16(H16), C17(H17), C18(H18), C20(H20), C21(H21), C22(H22), C23(H23),
  C24(H24), C35(H35), C36(H36), C37(H37), C38(H38), C41(H41), C42(H42),
 C43(H43), C44(H44), C47(H47), C48(H48), C49(H49), C50(H50), C52(H52), C53(H53),
  C54(H54), C55(H55), C56(H56)
;
_olex2_submission_special_instructions 'No special instructions were received'

loop_
_space_group_symop_operation_xyz
'x, y, z'
'-x, -y, z+1/2'
'x+1/2, -y, z'
'-x+1/2, y, z+1/2'

loop_
_atom_site_label
_atom_site_type_symbol
_atom_site_fract_x
_atom_site_fract_y
_atom_site_fract_z
_atom_site_U_iso_or_equiv
_atom_site_adp_type
_atom_site_occupancy
_atom_site_site_symmetry_order
_atom_site_calc_flag
_atom_site_refinement_flags_posn
Se1 Se 0.30642(2) -0.11452(2) 0.74092(2) 0.01819(7) Uani 1 1 d .
P1 P 0.34336(4) -0.02863(4) 0.66399(4) 0.01213(13) Uani 1 1 d .
C1 C 0.33567(17) -0.04891(16) 0.56283(16) 0.0131(5) Uani 1 1 d .
C2 C 0.36403(18) 0.01149(16) 0.51728(16) 0.0134(5) Uani 1 1 d .
C3 C 0.29790(16) 0.06485(17) 0.66831(17) 0.0143(5) Uani 1 1 d .
C4 C 0.32838(19) 0.11982(17) 0.61608(17) 0.0152(5) Uani 1 1 d .
C5 C 0.44078(17) 0.00171(16) 0.67290(16) 0.0132(5) Uani 1 1 d .
C6 C 0.46145(17) 0.06184(17) 0.62279(16) 0.0141(5) Uani 1 1 d .
C7 C 0.53351(19) 0.09376(18) 0.63596(17) 0.0172(5) Uani 1 1 d .
H7 H 0.549398 0.136277 0.605511 0.021 Uiso 1 1 calc R
C8 C 0.58259(19) 0.0653(2) 0.69214(18) 0.0208(6) Uani 1 1 d .
H8 H 0.631091 0.088225 0.699200 0.025 Uiso 1 1 calc R
C9 C 0.56080(19) 0.0034(2) 0.73785(19) 0.0218(6) Uani 1 1 d .
H9 H 0.594956 -0.017012 0.774968 0.026 Uiso 1 1 calc R
C10 C 0.48880(18) -0.02844(18) 0.72910(16) 0.0175(5) Uani 1 1 d .
H10 H 0.472714 -0.069935 0.760817 0.021 Uiso 1 1 calc R
C11 C 0.2984(2) 0.19408(19) 0.62308(19) 0.0204(6) Uani 1 1 d .
H11 H 0.316813 0.233626 0.590219 0.024 Uiso 1 1 calc R
C12 C 0.2420(2) 0.21183(19) 0.67696(19) 0.0238(7) Uani 1 1 d .
H12 H 0.223382 0.263068 0.680128 0.029 Uiso 1 1 calc R
C13 C 0.2130(2) 0.1564(2) 0.7256(2) 0.0240(7) Uani 1 1 d .
H13 H 0.173990 0.169129 0.761179 0.029 Uiso 1 1 calc R
C14 C 0.24145(19) 0.08161(19) 0.72198(17) 0.0192(6) Uani 1 1 d .
H14 H 0.222684 0.042777 0.755511 0.023 Uiso 1 1 calc R
C15 C 0.30212(19) -0.11493(18) 0.5335(2) 0.0181(6) Uani 1 1 d .
H15 H 0.283450 -0.153698 0.567121 0.022 Uiso 1 1 calc R
C16 C 0.2962(2) -0.1236(2) 0.4540(2) 0.0217(7) Uani 1 1 d .
H16 H 0.272668 -0.167829 0.432405 0.026 Uiso 1 1 calc R
C17 C 0.3255(2) -0.0660(2) 0.40667(18) 0.0238(7) Uani 1 1 d .
H17 H 0.322961 -0.072024 0.352338 0.029 Uiso 1 1 calc R
C18 C 0.3584(2) 0.00020(18) 0.43705(16) 0.0181(6) Uani 1 1 d .
H18 H 0.377404 0.038530 0.403096 0.022 Uiso 1 1 calc R
C19 C 0.4288(2) 0.14617(17) 0.49150(16) 0.0163(5) Uani 1 1 d .
C20 C 0.3848(2) 0.20180(19) 0.45326(18) 0.0191(6) Uani 1 1 d .
H20 H 0.334741 0.211587 0.471365 0.023 Uiso 1 1 calc R
C21 C 0.4113(2) 0.24332(19) 0.38977(18) 0.0245(7) Uani 1 1 d .
H21 H 0.379504 0.280410 0.365677 0.029 Uiso 1 1 calc R
C22 C 0.4840(2) 0.23036(19) 0.36196(17) 0.0238(7) Uani 1 1 d .
H22 H 0.502658 0.258891 0.319259 0.029 Uiso 1 1 calc R
C23 C 0.5293(2) 0.1752(2) 0.39726(18) 0.0236(7) Uani 1 1 d .
H23 H 0.579089 0.165325 0.378684 0.028 Uiso 1 1 calc R
C24 C 0.5009(2) 0.13434(19) 0.46027(18) 0.0197(6) Uani 1 1 d .
H24 H 0.532521 0.096338 0.483169 0.024 Uiso 1 1 calc R
B1 B 0.3973(2) 0.09006(18) 0.55880(18) 0.0141(6) Uani 1 1 d .
Se2 Se 0.29699(2) 0.39962(2) 0.27023(2) 0.01455(6) Uani 1 1 d .
P2 P 0.35370(4) 0.47892(4) 0.34173(4) 0.01041(12) Uani 1 1 d .
C33 C 0.34079(17) 0.47039(16) 0.44431(15) 0.0120(5) Uani 1 1 d .
C34 C 0.38252(17) 0.52578(16) 0.48570(15) 0.0123(5) Uani 1 1 d .
C35 C 0.37580(19) 0.52179(17) 0.56642(16) 0.0163(5) Uani 1 1 d .
H35 H 0.403613 0.556956 0.597448 0.020 Uiso 1 1 calc R
C36 C 0.3293(2) 0.46741(19) 0.60175(17) 0.0201(6) Uani 1 1 d .
H36 H 0.325803 0.466432 0.656358 0.024 Uiso 1 1 calc R
C37 C 0.2877(2) 0.4144(2) 0.55868(19) 0.0201(6) Uani 1 1 d .
H37 H 0.255565 0.378090 0.583441 0.024 Uiso 1 1 calc R
C38 C 0.29414(18) 0.41551(19) 0.47849(19) 0.0168(5) Uani 1 1 d .
H38 H 0.267119 0.379411 0.447825 0.020 Uiso 1 1 calc R
C39 C 0.33329(17) 0.57992(16) 0.32709(14) 0.0116(5) Uani 1 1 d .
C40 C 0.37632(17) 0.62944(16) 0.37496(15) 0.0124(5) Uani 1 1 d .
C41 C 0.36838(19) 0.70842(17) 0.35956(16) 0.0159(5) Uani 1 1 d .
H41 H 0.397382 0.744308 0.388563 0.019 Uiso 1 1 calc R
C42 C 0.3191(2) 0.73558(18) 0.30291(18) 0.0191(6) Uani 1 1 d .
H42 H 0.315586 0.789429 0.293920 0.023 Uiso 1 1 calc R
C43 C 0.27496(19) 0.68537(18) 0.25918(16) 0.0179(6) Uani 1 1 d .
H43 H 0.239873 0.704638 0.222339 0.022 Uiso 1 1 calc R
C44 C 0.28323(16) 0.60598(16) 0.27052(19) 0.0149(5) Uani 1 1 d .
H44 H 0.255189 0.570425 0.240155 0.018 Uiso 1 1 calc R
C45 C 0.45573(16) 0.48136(16) 0.33462(16) 0.0120(5) Uani 1 1 d .
C46 C 0.49060(17) 0.53951(16) 0.38050(15) 0.0121(5) Uani 1 1 d .
C47 C 0.56827(17) 0.54985(18) 0.36709(16) 0.0154(5) Uani 1 1 d .
H47 H 0.593947 0.590684 0.392569 0.018 Uiso 1 1 calc R
C48 C 0.60954(18) 0.50193(18) 0.31726(16) 0.0178(5) Uani 1 1 d .
H48 H 0.662515 0.510097 0.310679 0.021 Uiso 1 1 calc R
C49 C 0.57377(17) 0.44246(18) 0.27726(17) 0.0175(5) Uani 1 1 d .
H49 H 0.602282 0.408673 0.245366 0.021 Uiso 1 1 calc R
C50 C 0.49556(18) 0.43349(17) 0.28490(15) 0.0145(5) Uani 1 1 d .
H50 H 0.469634 0.394931 0.256335 0.017 Uiso 1 1 calc R
C51 C 0.47255(17) 0.64665(17) 0.50073(16) 0.0131(5) Uani 1 1 d .
C52 C 0.54344(19) 0.63224(18) 0.53511(17) 0.0167(5) Uani 1 1 d .
H52 H 0.574453 0.592442 0.514587 0.020 Uiso 1 1 calc R
C53 C 0.5700(2) 0.6741(2) 0.59821(17) 0.0205(6) Uani 1 1 d .
H53 H 0.618500 0.662682 0.619423 0.025 Uiso 1 1 calc R
C54 C 0.5262(2) 0.73240(19) 0.63023(18) 0.0210(6) Uani 1 1 d .
H54 H 0.544437 0.761266 0.672876 0.025 Uiso 1 1 calc R
C55 C 0.4552(2) 0.74778(19) 0.59884(18) 0.0204(6) Uani 1 1 d .
H55 H 0.423964 0.786802 0.620547 0.025 Uiso 1 1 calc R
C56 C 0.42975(19) 0.70567(18) 0.53523(16) 0.0164(5) Uani 1 1 d .
H56 H 0.381255 0.717501 0.514309 0.020 Uiso 1 1 calc R
B2 B 0.43406(19) 0.58935(19) 0.43769(18) 0.0117(5) Uani 1 1 d .
N1 N 0.57263(18) 0.36137(16) 0.55610(15) 0.0193(5) Uani 1 1 d .
C25 C 0.5699(2) 0.4199(2) 0.6201(2) 0.0253(7) Uani 1 1 d .
H25A H 0.545515 0.468190 0.602498 0.030 Uiso 1 1 calc R
H25B H 0.621593 0.431810 0.639149 0.030 Uiso 1 1 calc R
C26 C 0.5224(2) 0.3810(2) 0.6828(2) 0.0255(7) Uani 1 1 d .
H26A H 0.489042 0.418910 0.708657 0.031 Uiso 1 1 calc R
H26B H 0.555650 0.356818 0.721933 0.031 Uiso 1 1 calc R
C27 C 0.4746(2) 0.3193(2) 0.6409(2) 0.0228(6) Uani 1 1 d .
H27A H 0.488601 0.267028 0.658599 0.027 Uiso 1 1 calc R
H27B H 0.419704 0.327486 0.650416 0.027 Uiso 1 1 calc R
C28 C 0.4931(2) 0.3296(2) 0.55595(19) 0.0232(6) Uani 1 1 d .
H28A H 0.490960 0.279683 0.528411 0.028 Uiso 1 1 calc R
H28B H 0.457347 0.365969 0.531259 0.028 Uiso 1 1 calc R
C29 C 0.6315(2) 0.3001(2) 0.5710(2) 0.0252(7) Uani 1 1 d .
H29A H 0.618449 0.251765 0.543792 0.030 Uiso 1 1 calc R
H29B H 0.635988 0.289267 0.626823 0.030 Uiso 1 1 calc R
C30 C 0.7046(2) 0.3343(3) 0.5396(3) 0.0340(9) Uani 1 1 d .
H30A H 0.735172 0.294286 0.513381 0.041 Uiso 1 1 calc R
H30B H 0.735321 0.356678 0.581894 0.041 Uiso 1 1 calc R
C31 C 0.6806(3) 0.3974(3) 0.4822(3) 0.0419(11) Uani 1 1 d .
H31A H 0.697178 0.448784 0.500361 0.050 Uiso 1 1 calc R
H31B H 0.703027 0.387777 0.430787 0.050 Uiso 1 1 calc R
C32 C 0.5956(3) 0.3931(3) 0.4786(2) 0.0328(9) Uani 1 1 d .
H32A H 0.578936 0.358472 0.436594 0.039 Uiso 1 1 calc R
H32B H 0.573282 0.444746 0.470236 0.039 Uiso 1 1 calc R
N2 N 0.61195(17) 0.87698(16) 0.40733(16) 0.0191(5) Uani 1 1 d .
C57 C 0.5608(2) 0.8638(2) 0.4761(2) 0.0249(7) Uani 1 1 d .
H57A H 0.560524 0.808739 0.491004 0.030 Uiso 1 1 calc R
H57B H 0.508099 0.880054 0.464619 0.030 Uiso 1 1 calc R
C58 C 0.5950(3) 0.9131(2) 0.5397(2) 0.0291(8) Uani 1 1 d .
H58A H 0.625199 0.881115 0.575658 0.035 Uiso 1 1 calc R
H58B H 0.554624 0.939711 0.569188 0.035 Uiso 1 1 calc R
C59 C 0.6463(2) 0.9720(2) 0.4983(2) 0.0264(7) Uani 1 1 d .
H59A H 0.634259 1.025113 0.515089 0.032 Uiso 1 1 calc R
H59B H 0.700571 0.961518 0.509035 0.032 Uiso 1 1 calc R
C60 C 0.6291(2) 0.9617(2) 0.4130(2) 0.0265(7) Uani 1 1 d .
H60A H 0.584807 0.993063 0.397155 0.032 Uiso 1 1 calc R
H60B H 0.673419 0.975739 0.380845 0.032 Uiso 1 1 calc R
C61 C 0.6819(2) 0.8290(2) 0.4135(2) 0.0245(7) Uani 1 1 d .
H61A H 0.699047 0.825460 0.467719 0.029 Uiso 1 1 calc R
H61B H 0.723456 0.850957 0.382013 0.029 Uiso 1 1 calc R
C62 C 0.6587(2) 0.7505(2) 0.3834(2) 0.0292(8) Uani 1 1 d .
H62A H 0.644353 0.716067 0.426408 0.035 Uiso 1 1 calc R
H62B H 0.700967 0.726547 0.354365 0.035 Uiso 1 1 calc R
C63 C 0.5900(3) 0.7651(2) 0.3300(2) 0.0328(8) Uani 1 1 d .
H63A H 0.600903 0.747018 0.277017 0.039 Uiso 1 1 calc R
H63B H 0.544366 0.737961 0.349346 0.039 Uiso 1 1 calc R
C64 C 0.5777(3) 0.8521(2) 0.3310(2) 0.0298(8) Uani 1 1 d .
H64A H 0.604076 0.877074 0.287267 0.036 Uiso 1 1 calc R
H64B H 0.522974 0.864845 0.328646 0.036 Uiso 1 1 calc R

loop_
_atom_site_aniso_label
_atom_site_aniso_U_11
_atom_site_aniso_U_22
_atom_site_aniso_U_33
_atom_site_aniso_U_23
_atom_site_aniso_U_13
_atom_site_aniso_U_12
Se1 0.01794(14) 0.01953(13) 0.01709(13) 0.00403(11) 0.00326(11) -0.00208(11)
P1 0.0120(3) 0.0134(3) 0.0110(3) -0.0009(2) 0.0004(2) 0.0007(2)
C1 0.0141(13) 0.0130(11) 0.0121(11) -0.0024(9) -0.0017(9) 0.0019(9)
C2 0.0158(13) 0.0125(11) 0.0121(11) -0.0021(9) -0.0015(9) 0.0016(10)
C3 0.0121(13) 0.0135(12) 0.0172(12) -0.0042(9) -0.0018(9) 0.0024(9)
C4 0.0151(13) 0.0136(12) 0.0169(12) -0.0039(9) -0.0029(10) 0.0020(10)
C5 0.0126(13) 0.0153(12) 0.0117(11) -0.0004(9) 0.0001(9) 0.0015(10)
C6 0.0143(13) 0.0149(12) 0.0132(11) -0.0020(9) -0.0005(9) 0.0002(10)
C7 0.0161(14) 0.0194(13) 0.0160(12) -0.0023(10) 0.0006(10) -0.0026(10)
C8 0.0135(14) 0.0293(16) 0.0197(14) -0.0010(12) -0.0017(10) -0.0027(12)
C9 0.0165(14) 0.0322(17) 0.0166(13) 0.0020(12) -0.0035(11) 0.0017(12)
C10 0.0149(13) 0.0233(14) 0.0144(12) 0.0019(10) -0.0004(9) 0.0028(11)
C11 0.0222(16) 0.0148(13) 0.0241(15) -0.0045(11) -0.0037(11) 0.0023(11)
C12 0.0251(17) 0.0189(14) 0.0275(16) -0.0101(12) -0.0051(13) 0.0084(12)
C13 0.0180(15) 0.0303(17) 0.0236(15) -0.0106(12) -0.0004(11) 0.0094(13)
C14 0.0145(14) 0.0232(15) 0.0199(13) -0.0070(11) 0.0003(10) 0.0014(11)
C15 0.0214(16) 0.0131(13) 0.0199(14) -0.0026(10) -0.0018(11) -0.0004(10)
C16 0.0283(18) 0.0171(14) 0.0197(14) -0.0066(11) -0.0054(12) -0.0009(12)
C17 0.036(2) 0.0230(16) 0.0119(12) -0.0036(11) -0.0016(12) -0.0028(14)
C18 0.0273(17) 0.0151(13) 0.0119(12) -0.0013(9) -0.0013(11) -0.0023(11)
C19 0.0221(15) 0.0132(12) 0.0137(12) 0.0009(10) -0.0028(10) -0.0004(11)
C20 0.0203(15) 0.0188(14) 0.0182(13) 0.0015(10) -0.0073(11) -0.0004(11)
C21 0.037(2) 0.0179(14) 0.0187(14) 0.0037(11) -0.0108(13) -0.0008(13)
C22 0.038(2) 0.0197(14) 0.0136(12) 0.0029(10) -0.0015(12) -0.0064(14)
C23 0.0317(19) 0.0226(15) 0.0165(13) 0.0002(11) 0.0041(12) -0.0006(13)
C24 0.0258(17) 0.0168(13) 0.0167(13) 0.0014(10) 0.0020(11) 0.0032(12)
B1 0.0181(16) 0.0114(13) 0.0128(13) -0.0010(10) -0.0009(11) 0.0009(11)
Se2 0.01476(12) 0.01439(11) 0.01452(12) -0.00415(10) -0.00311(11) -0.00002(10)
P2 0.0112(3) 0.0112(3) 0.0088(3) -0.0003(2) -0.0001(2) -0.0001(2)
C33 0.0135(12) 0.0131(11) 0.0094(10) 0.0013(8) 0.0016(9) -0.0003(9)
C34 0.0125(12) 0.0125(11) 0.0120(11) -0.0001(8) 0.0011(9) -0.0005(9)
C35 0.0191(14) 0.0178(13) 0.0121(11) -0.0016(10) 0.0012(10) -0.0025(11)
C36 0.0257(17) 0.0221(15) 0.0125(12) 0.0019(10) 0.0035(11) -0.0012(12)
C37 0.0209(16) 0.0214(15) 0.0180(13) 0.0032(11) 0.0076(11) -0.0045(12)
C38 0.0174(14) 0.0143(12) 0.0189(13) -0.0005(10) 0.0019(10) -0.0037(11)
C39 0.0120(12) 0.0120(11) 0.0107(11) 0.0009(8) 0.0005(8) 0.0006(9)
C40 0.0129(12) 0.0138(11) 0.0105(10) -0.0004(8) 0.0016(9) 0.0004(9)
C41 0.0191(14) 0.0135(12) 0.0149(12) -0.0010(9) -0.0005(10) 0.0018(10)
C42 0.0238(16) 0.0147(13) 0.0188(13) 0.0015(10) -0.0016(11) 0.0032(11)
C43 0.0203(14) 0.0184(13) 0.0151(13) 0.0017(9) -0.0023(10) 0.0048(11)
C44 0.0134(12) 0.0179(11) 0.0136(10) 0.0001(10) -0.0017(11) 0.0018(9)
C45 0.0110(12) 0.0118(11) 0.0132(11) 0.0014(9) 0.0009(9) 0.0002(9)
C46 0.0135(12) 0.0112(11) 0.0117(11) 0.0019(8) -0.0005(9) -0.0004(9)
C47 0.0129(13) 0.0169(13) 0.0164(12) 0.0028(10) -0.0005(9) -0.0009(10)
C48 0.0143(14) 0.0220(14) 0.0170(12) 0.0028(10) 0.0025(10) -0.0008(11)
C49 0.0147(13) 0.0215(13) 0.0162(12) -0.0005(10) 0.0041(10) 0.0026(10)
C50 0.0161(13) 0.0144(12) 0.0128(12) -0.0001(8) 0.0013(9) 0.0017(10)
C51 0.0145(13) 0.0136(11) 0.0113(11) 0.0004(8) -0.0007(9) -0.0029(10)
C52 0.0155(14) 0.0168(12) 0.0177(12) 0.0015(10) -0.0029(10) -0.0002(10)
C53 0.0197(15) 0.0271(16) 0.0148(12) 0.0010(11) -0.0057(11) -0.0033(12)
C54 0.0253(17) 0.0235(15) 0.0142(12) -0.0021(11) -0.0033(11) -0.0070(13)
C55 0.0253(17) 0.0198(14) 0.0161(13) -0.0041(10) 0.0008(11) -0.0011(12)
C56 0.0169(14) 0.0192(13) 0.0132(11) -0.0016(10) -0.0005(10) -0.0016(11)
B2 0.0113(13) 0.0119(12) 0.0118(12) -0.0005(9) -0.0008(10) -0.0020(10)
N1 0.0218(14) 0.0214(13) 0.0146(11) 0.0047(9) 0.0004(9) 0.0018(10)
C25 0.0284(19) 0.0175(14) 0.0299(17) -0.0044(12) -0.0032(14) -0.0030(13)
C26 0.0258(18) 0.0306(17) 0.0203(14) -0.0073(12) 0.0001(12) 0.0003(14)
C27 0.0214(16) 0.0233(15) 0.0236(14) -0.0020(12) 0.0006(12) -0.0024(12)
C28 0.0238(17) 0.0250(16) 0.0208(14) -0.0020(12) -0.0044(12) -0.0045(13)
C29 0.0256(18) 0.0248(16) 0.0251(15) 0.0050(12) 0.0015(13) 0.0062(14)
C30 0.0209(19) 0.047(3) 0.035(2) 0.0089(17) 0.0020(14) 0.0011(17)
C31 0.032(2) 0.055(3) 0.039(2) 0.018(2) 0.0041(19) -0.010(2)
C32 0.032(2) 0.043(2) 0.0238(17) 0.0169(15) 0.0030(15) 0.0022(17)
N2 0.0211(14) 0.0198(12) 0.0165(11) 0.0001(9) -0.0006(10) 0.0000(10)
C57 0.0226(18) 0.0283(17) 0.0238(16) -0.0028(13) 0.0075(13) -0.0016(14)
C58 0.037(2) 0.0275(17) 0.0226(16) -0.0056(13) 0.0055(14) -0.0007(16)
C59 0.0232(18) 0.0223(16) 0.0338(18) -0.0079(13) -0.0036(13) 0.0020(13)
C60 0.033(2) 0.0176(14) 0.0286(16) 0.0044(12) 0.0021(14) -0.0011(13)
C61 0.0239(17) 0.0253(17) 0.0242(15) -0.0008(12) 0.0007(13) 0.0048(13)
C62 0.034(2) 0.0251(18) 0.0282(17) -0.0016(14) 0.0038(15) 0.0047(15)
C63 0.039(2) 0.0311(19) 0.0282(17) -0.0124(14) -0.0053(15) -0.0030(16)
C64 0.035(2) 0.033(2) 0.0207(15) 0.0024(13) -0.0062(14) -0.0009(16)

loop_
_atom_type_symbol
_atom_type_description
_atom_type_scat_dispersion_real
_atom_type_scat_dispersion_imag
_atom_type_scat_source
C C 0.0033 0.0016 'International Tables Vol C Tables 4.2.6.8 and 6.1.1.4'
H H 0.0000 0.0000 'International Tables Vol C Tables 4.2.6.8 and 6.1.1.4'
B B 0.0013 0.0007 'International Tables Vol C Tables 4.2.6.8 and 6.1.1.4'
N N 0.0061 0.0033 'International Tables Vol C Tables 4.2.6.8 and 6.1.1.4'
P P 0.1023 0.0942 'International Tables Vol C Tables 4.2.6.8 and 6.1.1.4'
Se Se -0.0929 2.2259 'International Tables Vol C Tables 4.2.6.8 and 6.1.1.4'

loop_
_geom_angle_atom_site_label_1
_geom_angle_atom_site_label_2
_geom_angle_atom_site_label_3
_geom_angle
C1 P1 Se1 117.26(10)
C1 P1 C3 100.54(13)
C1 P1 C5 102.31(14)
C3 P1 Se1 118.18(10)
C5 P1 Se1 116.55(10)
C5 P1 C3 98.91(13)
C2 C1 P1 112.2(2)
C15 C1 P1 123.6(2)
C15 C1 C2 124.2(3)
C1 C2 C18 115.3(3)
C1 C2 B1 119.8(2)
C18 C2 B1 124.8(3)
C4 C3 P1 114.1(2)
C14 C3 P1 122.0(2)
C14 C3 C4 123.7(3)
C3 C4 B1 116.8(2)
C11 C4 C3 114.9(3)
C11 C4 B1 128.2(3)
C6 C5 P1 114.2(2)
C10 C5 P1 121.9(2)
C10 C5 C6 123.7(3)
C5 C6 B1 117.2(3)
C7 C6 C5 115.2(3)
C7 C6 B1 127.4(3)
C6 C7 H7 118.9
C8 C7 C6 122.3(3)
C8 C7 H7 118.9
C7 C8 H8 119.9
C9 C8 C7 120.2(3)
C9 C8 H8 119.9
C8 C9 H9 120.1
C8 C9 C10 119.8(3)
C10 C9 H9 120.1
C5 C10 H10 120.7
C9 C10 C5 118.7(3)
C9 C10 H10 120.7
C4 C11 H11 119.0
C12 C11 C4 122.0(3)
C12 C11 H11 119.0
C11 C12 H12 119.4
C13 C12 C11 121.3(3)
C13 C12 H12 119.4
C12 C13 H13 120.3
C12 C13 C14 119.4(3)
C14 C13 H13 120.3
C3 C14 C13 118.7(3)
C3 C14 H14 120.6
C13 C14 H14 120.6
C1 C15 H15 120.5
C1 C15 C16 119.0(3)
C16 C15 H15 120.5
C15 C16 H16 120.7
C15 C16 C17 118.6(3)
C17 C16 H16 120.7
C16 C17 H17 119.2
C18 C17 C16 121.6(3)
C18 C17 H17 119.2
C2 C18 H18 119.4
C17 C18 C2 121.3(3)
C17 C18 H18 119.4
C20 C19 B1 124.4(3)
C24 C19 C20 114.8(3)
C24 C19 B1 120.2(3)
C19 C20 H20 118.6
C21 C20 C19 122.9(3)
C21 C20 H20 118.6
C20 C21 H21 120.0
C22 C21 C20 120.0(3)
C22 C21 H21 120.0
C21 C22 H22 120.4
C21 C22 C23 119.2(3)
C23 C22 H22 120.4
C22 C23 H23 120.3
C22 C23 C24 119.5(3)
C24 C23 H23 120.3
C19 C24 C23 123.7(3)
C19 C24 H24 118.2
C23 C24 H24 118.2
C2 B1 C4 105.1(2)
C2 B1 C6 106.9(2)
C4 B1 C6 100.9(2)
C19 B1 C2 107.7(2)
C19 B1 C4 119.8(3)
C19 B1 C6 115.3(3)
C33 P2 Se2 117.98(10)
C33 P2 C39 101.17(12)
C39 P2 Se2 117.21(9)
C45 P2 Se2 116.60(10)
C45 P2 C33 101.27(13)
C45 P2 C39 99.53(13)
C34 C33 P2 112.5(2)
C38 C33 P2 123.5(2)
C38 C33 C34 124.0(3)
C33 C34 C35 115.5(3)
C33 C34 B2 119.0(2)
C35 C34 B2 125.5(3)
C34 C35 H35 119.3
C36 C35 C34 121.4(3)
C36 C35 H35 119.3
C35 C36 H36 119.3
C35 C36 C37 121.4(3)
C37 C36 H36 119.3
C36 C37 H37 120.6
C36 C37 C38 118.9(3)
C38 C37 H37 120.6
C33 C38 C37 118.8(3)
C33 C38 H38 120.6
C37 C38 H38 120.6
C40 C39 P2 113.6(2)
C44 C39 P2 122.6(2)
C44 C39 C40 123.7(3)
C39 C40 B2 117.5(2)
C41 C40 C39 115.4(3)
C41 C40 B2 127.0(3)
C40 C41 H41 119.1
C42 C41 C40 121.8(3)
C42 C41 H41 119.1
C41 C42 H42 119.3
C43 C42 C41 121.3(3)
C43 C42 H42 119.3
C42 C43 H43 120.6
C42 C43 C44 118.8(3)
C44 C43 H43 120.6
C39 C44 C43 118.9(3)
C39 C44 H44 120.5
C43 C44 H44 120.5
C46 C45 P2 114.1(2)
C50 C45 P2 122.1(2)
C50 C45 C46 123.7(3)
C45 C46 B2 116.6(2)
C47 C46 C45 114.8(3)
C47 C46 B2 128.5(3)
C46 C47 H47 118.9
C46 C47 C48 122.2(3)
C48 C47 H47 118.9
C47 C48 H48 119.6
C49 C48 C47 120.8(3)
C49 C48 H48 119.6
C48 C49 H49 120.6
C50 C49 C48 118.8(3)
C50 C49 H49 120.6
C45 C50 C49 119.5(3)
C45 C50 H50 120.3
C49 C50 H50 120.3
C52 C51 C56 115.1(3)
C52 C51 B2 123.1(3)
C56 C51 B2 120.6(3)
C51 C52 H52 118.7
C53 C52 C51 122.6(3)
C53 C52 H52 118.7
C52 C53 H53 119.8
C54 C53 C52 120.5(3)
C54 C53 H53 119.8
C53 C54 H54 120.6
C53 C54 C55 118.9(3)
C55 C54 H54 120.6
C54 C55 H55 120.1
C54 C55 C56 119.8(3)
C56 C55 H55 120.1
C51 C56 H56 118.4
C55 C56 C51 123.1(3)
C55 C56 H56 118.4
C40 B2 C34 106.1(2)
C40 B2 C46 101.3(2)
C46 B2 C34 106.5(2)
C51 B2 C34 107.3(2)
C51 B2 C40 116.4(2)
C51 B2 C46 118.3(3)
C25 N1 C29 111.8(3)
C25 N1 C32 114.8(3)
C28 N1 C25 102.7(3)
C28 N1 C29 112.4(3)
C28 N1 C32 112.5(3)
C29 N1 C32 103.1(3)
N1 C25 H25A 110.9
N1 C25 H25B 110.9
N1 C25 C26 104.1(3)
H25A C25 H25B 109.0
C26 C25 H25A 110.9
C26 C25 H25B 110.9
C25 C26 H26A 110.6
C25 C26 H26B 110.6
C25 C26 C27 105.6(3)
H26A C26 H26B 108.7
C27 C26 H26A 110.6
C27 C26 H26B 110.6
C26 C27 H27A 110.7
C26 C27 H27B 110.7
H27A C27 H27B 108.8
C28 C27 C26 105.0(3)
C28 C27 H27A 110.7
C28 C27 H27B 110.7
N1 C28 C27 103.9(3)
N1 C28 H28A 111.0
N1 C28 H28B 111.0
C27 C28 H28A 111.0
C27 C28 H28B 111.0
H28A C28 H28B 109.0
N1 C29 H29A 110.9
N1 C29 H29B 110.9
N1 C29 C30 104.2(3)
H29A C29 H29B 108.9
C30 C29 H29A 110.9
C30 C29 H29B 110.9
C29 C30 H30A 110.5
C29 C30 H30B 110.5
C29 C30 C31 106.1(3)
H30A C30 H30B 108.7
C31 C30 H30A 110.5
C31 C30 H30B 110.5
C30 C31 H31A 110.7
C30 C31 H31B 110.7
H31A C31 H31B 108.8
C32 C31 C30 105.4(3)
C32 C31 H31A 110.7
C32 C31 H31B 110.7
N1 C32 H32A 110.9
N1 C32 H32B 110.9
C31 C32 N1 104.4(3)
C31 C32 H32A 110.9
C31 C32 H32B 110.9
H32A C32 H32B 108.9
C57 N2 C64 114.2(3)
C60 N2 C57 102.5(3)
C60 N2 C64 114.5(3)
C61 N2 C57 110.5(3)
C61 N2 C60 112.1(3)
C61 N2 C64 103.4(3)
N2 C57 H57A 110.8
N2 C57 H57B 110.8
N2 C57 C58 104.6(3)
H57A C57 H57B 108.9
C58 C57 H57A 110.8
C58 C57 H57B 110.8
C57 C58 H58A 110.7
C57 C58 H58B 110.7
C57 C58 C59 105.4(3)
H58A C58 H58B 108.8
C59 C58 H58A 110.7
C59 C58 H58B 110.7
C58 C59 H59A 110.7
C58 C59 H59B 110.7
H59A C59 H59B 108.8
C60 C59 C58 105.0(3)
C60 C59 H59A 110.7
C60 C59 H59B 110.7
N2 C60 C59 102.7(3)
N2 C60 H60A 111.2
N2 C60 H60B 111.2
C59 C60 H60A 111.2
C59 C60 H60B 111.2
H60A C60 H60B 109.1
N2 C61 H61A 110.8
N2 C61 H61B 110.8
N2 C61 C62 104.8(3)
H61A C61 H61B 108.9
C62 C61 H61A 110.8
C62 C61 H61B 110.8
C61 C62 H62A 110.6
C61 C62 H62B 110.6
C61 C62 C63 105.7(3)
H62A C62 H62B 108.7
C63 C62 H62A 110.6
C63 C62 H62B 110.6
C62 C63 H63A 110.7
C62 C63 H63B 110.7
H63A C63 H63B 108.8
C64 C63 C62 105.4(3)
C64 C63 H63A 110.7
C64 C63 H63B 110.7
N2 C64 C63 103.7(3)
N2 C64 H64A 111.0
N2 C64 H64B 111.0
C63 C64 H64A 111.0
C63 C64 H64B 111.0
H64A C64 H64B 109.0

loop_
_geom_bond_atom_site_label_1
_geom_bond_atom_site_label_2
_geom_bond_distance
Se1 P1 2.1050(8)
P1 C1 1.796(3)
P1 C3 1.811(3)
P1 C5 1.801(3)
C1 C2 1.405(4)
C1 C15 1.387(4)
C2 C18 1.410(4)
C2 B1 1.650(4)
C3 C4 1.422(4)
C3 C14 1.393(4)
C4 C11 1.399(4)
C4 B1 1.652(5)
C5 C6 1.407(4)
C5 C10 1.393(4)
C6 C7 1.403(4)
C6 B1 1.658(4)
C7 H7 0.9500
C7 C8 1.394(5)
C8 H8 0.9500
C8 C9 1.389(5)
C9 H9 0.9500
C9 C10 1.391(5)
C10 H10 0.9500
C11 H11 0.9500
C11 C12 1.397(5)
C12 H12 0.9500
C12 C13 1.377(5)
C13 H13 0.9500
C13 C14 1.394(5)
C14 H14 0.9500
C15 H15 0.9500
C15 C16 1.392(5)
C16 H16 0.9500
C16 C17 1.393(5)
C17 H17 0.9500
C17 C18 1.390(5)
C18 H18 0.9500
C19 C20 1.406(4)
C19 C24 1.395(5)
C19 B1 1.619(4)
C20 H20 0.9500
C20 C21 1.397(5)
C21 H21 0.9500
C21 C22 1.387(6)
C22 H22 0.9500
C22 C23 1.388(5)
C23 H23 0.9500
C23 C24 1.396(4)
C24 H24 0.9500
Se2 P2 2.1054(8)
P2 C33 1.801(3)
P2 C39 1.808(3)
P2 C45 1.801(3)
C33 C34 1.407(4)
C33 C38 1.391(4)
C34 C35 1.408(4)
C34 B2 1.654(4)
C35 H35 0.9500
C35 C36 1.392(4)
C36 H36 0.9500
C36 C37 1.394(5)
C37 H37 0.9500
C37 C38 1.397(4)
C38 H38 0.9500
C39 C40 1.415(4)
C39 C44 1.395(4)
C40 C41 1.404(4)
C40 B2 1.644(4)
C41 H41 0.9500
C41 C42 1.393(4)
C42 H42 0.9500
C42 C43 1.393(5)
C43 H43 0.9500
C43 C44 1.400(4)
C44 H44 0.9500
C45 C46 1.425(4)
C45 C50 1.388(4)
C46 C47 1.398(4)
C46 B2 1.651(4)
C47 H47 0.9500
C47 C48 1.403(4)
C48 H48 0.9500
C48 C49 1.395(4)
C49 H49 0.9500
C49 C50 1.392(4)
C50 H50 0.9500
C51 C52 1.406(4)
C51 C56 1.406(4)
C51 B2 1.627(4)
C52 H52 0.9500
C52 C53 1.396(4)
C53 H53 0.9500
C53 C54 1.389(5)
C54 H54 0.9500
C54 C55 1.390(5)
C55 H55 0.9500
C55 C56 1.398(4)
C56 H56 0.9500
N1 C25 1.507(4)
N1 C28 1.504(5)
N1 C29 1.508(4)
N1 C32 1.508(4)
C25 H25A 0.9900
C25 H25B 0.9900
C25 C26 1.530(5)
C26 H26A 0.9900
C26 H26B 0.9900
C26 C27 1.543(5)
C27 H27A 0.9900
C27 H27B 0.9900
C27 C28 1.521(5)
C28 H28A 0.9900
C28 H28B 0.9900
C29 H29A 0.9900
C29 H29B 0.9900
C29 C30 1.519(5)
C30 H30A 0.9900
C30 H30B 0.9900
C30 C31 1.541(6)
C31 H31A 0.9900
C31 H31B 0.9900
C31 C32 1.499(7)
C32 H32A 0.9900
C32 H32B 0.9900
N2 C57 1.512(4)
N2 C60 1.505(4)
N2 C61 1.491(5)
N2 C64 1.518(4)
C57 H57A 0.9900
C57 H57B 0.9900
C57 C58 1.523(5)
C58 H58A 0.9900
C58 H58B 0.9900
C58 C59 1.542(6)
C59 H59A 0.9900
C59 H59B 0.9900
C59 C60 1.521(5)
C60 H60A 0.9900
C60 H60B 0.9900
C61 H61A 0.9900
C61 H61B 0.9900
C61 C62 1.515(5)
C62 H62A 0.9900
C62 H62B 0.9900
C62 C63 1.545(6)
C63 H63A 0.9900
C63 H63B 0.9900
C63 C64 1.525(5)
C64 H64A 0.9900
C64 H64B 0.9900

loop_
_twin_individual_id
_twin_individual_mass_fraction_refined
1 0.419(6)
2 0.581(6)
